data_1511640
loop_
_publ_author_name
'Kuz'ma, Yu.B.'
'Bruskov, V.A.'
'Mikhalenko, S.I.'

_publ_section_title
;
 Crystal structure of praseodymium rhenium boride (Pr2 Re3 B6)
;
_journal_name_full
;
Dopovidi Akademii Nauk Ukrains'koi RSR, Seriya B: Geologichni, Khimichni ta
 Biologichni Nauki
;
_journal_page_first 42
_journal_page_last 44
_journal_volume 1986
_journal_year 1986
_chemical_formula_sum 'B6 Pr2 Re3'
_chemical_name_systematic 'Pr2 Re3 B6'
_space_group_IT_number 15
_symmetry_space_group_name_Hall '-C 2yc'
_symmetry_space_group_name_H-M 'C 1 2/c 1'
_cell_angle_alpha 90
_cell_angle_beta 90.84
_cell_angle_gamma 90
_cell_formula_units_Z 4
_cell_length_a 6.779
_cell_length_b 10.623
_cell_length_c 7.569
_cell_volume 545.010
_citation_journal_id_ASTM DANND6
_cod_data_source_file boron4-x_293.cif
_cod_data_source_block B6Pr2Re3
_cod_original_cell_volume 545.0102
_cod_database_code 1511640

loop_
_symmetry_equiv_pos_as_xyz
x,y,z
-x,y,-z+1/2
-x,-y,-z
x,-y,z-1/2
x+1/2,y+1/2,z
-x+1/2,y+1/2,-z+1/2
-x+1/2,-y+1/2,-z
x+1/2,-y+1/2,z-1/2

loop_
_atom_site_label
_atom_site_type_symbol
_atom_site_fract_x
_atom_site_fract_y
_atom_site_fract_z
_atom_site_occupancy
_atom_site_U_iso_or_equiv
Re1 Re 0.5 0.0852 0.25 1 0.0
Pr1 Pr 0.2338 0.3252 0.1729 1 0.0
Re2 Re 0.1028 0.0916 0.4119 1 0.0
B1 B 0.792 0.042 0.375 1 0.0
B3 B 0.583 0.042 0.958 1 0.0
B2 B 0.625 0.208 0 1 0.0
